data_2010912
loop_
_publ_author_name
'Gallagher, John F.'
'Brady, Fiona'

_publ_section_title
;
 O---H&#x00B7;&#x00B7;&#x00B7;O, C---H&#x00B7;&#x00B7;&#x00B7;O and
 C---H&#x00B7;&#x00B7;&#x00B7;\p~arene~ intermolecular interactions in
 (2<i>S</i>)-2-(1-oxo-1<i>H</i>-2,3-dihydroisoindol-2-yl)pentanoic acid
 and
 (2<i>S</i>)-3-methyl-2-(1-oxo-1<i>H</i>-2,3-dihydroisoindol-2-yl)butanoic
 acid
;
_journal_issue 5
_journal_name_full 'Acta Crystallographica Section C'
_journal_page_first 619
_journal_page_last 622
_journal_paper_doi 10.1107/S0108270100003553
_journal_volume 56
_journal_year 2000
_chemical_formula_moiety 'C13 H15 N O3'
_chemical_formula_sum 'C13 H15 N O3'
_chemical_formula_weight 233.26
_chemical_melting_point 467
_chemical_name_systematic
;
(2S)-2-(1-oxo-1H-2,3-dihydroisoindol-2-yl)pentanoic acid
;
_space_group_IT_number 19
_symmetry_cell_setting orthorhombic
_symmetry_space_group_name_Hall 'P 2ac 2ab'
_symmetry_space_group_name_H-M 'P 21 21 21'
_cell_angle_alpha 90
_cell_angle_beta 90
_cell_angle_gamma 90
_cell_formula_units_Z 4
_cell_length_a 5.9384(4)
_cell_length_b 12.3808(9)
_cell_length_c 17.2097(14)
_cell_measurement_reflns_used 25
_cell_measurement_temperature 294.0(10)
_cell_measurement_theta_max 19.63
_cell_measurement_theta_min 9.49
_cell_volume 1265.29(16)
_computing_cell_refinement 'CAD-4-PC Software'
_computing_data_collection 'CAD-4-PC Software (Enraf-Nonius, 1992)'
_computing_data_reduction 'NRCVAX96 (Gabe et al., 1989)'
_computing_molecular_graphics
;
ORTEPIII (Burnett & Johnson, 1996), ORTEX (McArdle, 1995) and
PLATON (Spek, 1998)
;
_computing_publication_material 'NRCVAX96, SHELXL97 and PREP8 (Ferguson, 1998)'
_computing_structure_refinement 'NRCVAX96 and SHELXL97'
_computing_structure_solution 'SHELXS97 (Sheldrick, 1997)'
_diffrn_ambient_temperature 294.0(10)
_diffrn_measured_fraction_theta_full 1.00
_diffrn_measured_fraction_theta_max 1.00
_diffrn_measurement_device 'Enraf-Nonius CAD-4'
_diffrn_measurement_method \w/2\q
_diffrn_radiation_monochromator graphite
_diffrn_radiation_source 'X-ray tube'
_diffrn_radiation_type 'Mo K\a'
_diffrn_radiation_wavelength .7107
_diffrn_reflns_av_R_equivalents .011
_diffrn_reflns_av_sigmaI/netI .020
_diffrn_reflns_limit_h_max 7
_diffrn_reflns_limit_h_min 0
_diffrn_reflns_limit_k_max 14
_diffrn_reflns_limit_k_min -14
_diffrn_reflns_limit_l_max 20
_diffrn_reflns_limit_l_min -20
_diffrn_reflns_number 4433
_diffrn_reflns_theta_full 25.0
_diffrn_reflns_theta_max 25
_diffrn_reflns_theta_min 2
_diffrn_standards_decay_% <1
_diffrn_standards_interval_time 120
_diffrn_standards_number 3
_exptl_absorpt_coefficient_mu .087
_exptl_absorpt_correction_T_max 1.00
_exptl_absorpt_correction_T_min 1.00
_exptl_absorpt_correction_type none
_exptl_crystal_colour colourless
_exptl_crystal_density_diffrn 1.224
_exptl_crystal_density_meas ?
_exptl_crystal_description block
_exptl_crystal_F_000 496
_exptl_crystal_size_max .48
_exptl_crystal_size_mid .20
_exptl_crystal_size_min .18
_refine_diff_density_max .09
_refine_diff_density_min -.10
_refine_ls_extinction_coef .047(5)
_refine_ls_extinction_method 'SHELXL97 (Sheldrick, 1997)'
_refine_ls_goodness_of_fit_ref 1.020
_refine_ls_hydrogen_treatment constr
_refine_ls_matrix_type full
_refine_ls_number_parameters 202
_refine_ls_number_reflns 1313
_refine_ls_number_restraints 56
_refine_ls_restrained_S_all 1.123
_refine_ls_R_factor_all .047
_refine_ls_R_factor_gt .029
_refine_ls_shift/su_max <0.001
_refine_ls_shift/su_mean .000
_refine_ls_structure_factor_coef Fsqd
_refine_ls_weighting_details 'w = 1/[\s^2^(Fo^2^)+(0.0451P)^2^+0.0395P] where P=(Fo^2^+2Fc^2^)/3'
_refine_ls_weighting_scheme calc
_refine_ls_wR_factor_ref .076
_reflns_number_gt 1001
_reflns_number_total 1313
_reflns_threshold_expression I>2\s(I)
_cod_data_source_file gd1085.cif
_cod_data_source_block I
_cod_depositor_comments
;
The following automatic conversions were performed:

'_exptl_crystal_density_meas' value 'not measured' was changed to '?'
- the value is perceived as not measured.

Automatic conversion script
Id: cif_fix_values 3008 2015-01-20 13:52:24Z robertas 

The following automatic conversions were performed:

'_refine_ls_weighting_scheme' value 'calc w =
1/[\s^2^(Fo^2^)+(0.0451P)^2^+0.0395P] where P=(Fo^2^+2Fc^2^)/3' was
changed to 'calc'. New tag '_refine_ls_weighting_details' was
created. The value of the new tag was set to 'w =
1/[\s^2^(Fo^2^)+(0.0451P)^2^+0.0395P] where P=(Fo^2^+2Fc^2^)/3'.

Automatic conversion script
Id: cif_fix_values 3143 2015-03-26 13:38:13Z robertas 
;
_cod_database_code 2010912
_cod_database_fobs_code 2010912

loop_
_symmetry_equiv_pos_as_xyz
'x, y, z'
'x+1/2, -y+1/2, -z'
'-x, y+1/2, -z+1/2'
'-x+1/2, -y, z+1/2'

loop_
_atom_site_label
_atom_site_fract_x
_atom_site_fract_y
_atom_site_fract_z
_atom_site_U_iso_or_equiv
_atom_site_adp_type
_atom_site_calc_flag
_atom_site_refinement_flags
_atom_site_occupancy
_atom_site_disorder_assembly
_atom_site_disorder_group
_atom_site_type_symbol
O3 .5760(3) .36156(13) .29023(11) .0706(6) Uani d . 1 . . O
N1 .8913(3) .25660(14) .28351(12) .0558(5) Uani d . 1 . . N
C2 .8260(4) .19881(19) .21423(14) .0580(6) Uani d D 1 . . C
C3 .7597(4) .33137(16) .31716(14) .0529(6) Uani d . 1 . . C
C4 .8708(4) .36562(17) .38915(13) .0541(6) Uani d . 1 . . C
C5 .8034(5) .43876(17) .44531(15) .0698(7) Uani d . 1 . . C
C6 .9429(6) .4532(2) .50842(17) .0821(9) Uani d . 1 . . C
C7 1.1440(6) .3973(2) .51439(17) .0835(9) Uani d . 1 . . C
C8 1.2111(5) .3252(2) .45849(16) .0717(8) Uani d . 1 . . C
C9 1.0705(4) .30875(19) .39579(14) .0564(6) Uani d . 1 . . C
C10 1.0943(4) .23375(19) .32858(15) .0624(7) Uani d . 1 . . C
C11 1.0185(6) .1843(2) .15734(17) .0838(10) Uani d D 1 . . C
O1A .637(3) .0377(14) .1774(5) .070(3) Uani d PDU .45(4) . 1 O
C1A .718(4) .0886(10) .2364(10) .042(5) Uani d PD .45(4) . 1 C
O2A .680(4) .0648(16) .3003(6) .099(5) Uani d PDU .45(4) . 1 O
O1B .598(3) .0530(11) .1790(7) .095(4) Uani d PDU .55(4) . 2 O
C1B .726(4) .0946(13) .2344(11) .082(7) Uani d PD .55(4) . 2 C
O2B .776(4) .0408(10) .2929(10) .107(4) Uani d PDU .55(4) . 2 O
C12A 1.148(2) .2795(11) .1298(6) .088(4) Uani d PD .519(11) C 3 C
C13A .998(2) .3488(8) .0780(7) .177(6) Uani d PDU .519(11) C 3 C
C12B 1.065(3) .3037(14) .1234(11) .124(6) Uani d PD .481(11) C 4 C
C13B 1.250(2) .2894(9) .0624(6) .163(5) Uani d PDU .481(11) C 4 C
H2 .7099 .2418 .1881 .070 Uiso calc R 1 A 1 H
H5 .6690 .4768 .4406 .084 Uiso calc R 1 . . H
H6 .9014 .5011 .5475 .098 Uiso calc R 1 . . H
H7 1.2359 .4089 .5573 .100 Uiso calc R 1 . . H
H8 1.3472 .2885 .4627 .086 Uiso calc R 1 . . H
H10A 1.2293 .2494 .2989 .075 Uiso calc R 1 . . H
H10B 1.0982 .1590 .3455 .075 Uiso calc R 1 . . H
H11A 1.1252 .1348 .1809 .101 Uiso calc R 1 B 3 H
H11B .9581 .1484 .1118 .101 Uiso calc R 1 B 3 H
H1A .5683 -.0404 .1853 .084 Uiso d P .45(4) . 1 H
H1B .5563 -.0136 .2058 .114 Uiso d P .55(4) . 2 H
H12A 1.2789 .2558 .1008 .105 Uiso calc PR .519(11) C 3 H
H12B 1.1992 .3215 .1739 .105 Uiso calc PR .519(11) C 3 H
H13A 1.0759 .4139 .0642 .265 Uiso calc PR .519(11) C 3 H
H13B .8620 .3669 .1056 .265 Uiso calc PR .519(11) C 3 H
H13C .9601 .3094 .0318 .265 Uiso calc PR .519(11) C 3 H
H12C .9293 .3330 .1000 .149 Uiso calc PR .481(11) C 4 H
H12D 1.1141 .3520 .1644 .149 Uiso calc PR .481(11) C 4 H
H13D 1.2823 .3579 .0388 .244 Uiso calc PR .481(11) C 4 H
H13E 1.1997 .2396 .0233 .244 Uiso calc PR .481(11) C 4 H
H13F 1.3832 .2618 .0868 .244 Uiso calc PR .481(11) C 4 H

loop_
_atom_site_aniso_label
_atom_site_aniso_U_11
_atom_site_aniso_U_22
_atom_site_aniso_U_33
_atom_site_aniso_U_12
_atom_site_aniso_U_13
_atom_site_aniso_U_23
O3 .0592(11) .0578(9) .0948(12) .0123(9) -.0146(11) -.0086(9)
N1 .0516(12) .0472(9) .0687(11) .0027(10) -.0042(10) -.0074(9)
C2 .0648(16) .0442(12) .0649(15) -.0025(12) -.0047(13) -.0035(12)
C3 .0491(14) .0371(11) .0725(15) -.0018(10) -.0009(13) .0010(10)
C4 .0563(15) .0418(10) .0641(13) -.0070(12) -.0020(13) .0018(11)
C5 .0811(19) .0496(13) .0786(17) -.0004(13) .0040(17) -.0069(13)
C6 .113(3) .0621(15) .0710(18) -.014(2) .000(2) -.0095(14)
C7 .101(2) .0780(18) .0719(17) -.021(2) -.0204(18) .0064(16)
C8 .0667(18) .0688(16) .0795(17) -.0086(15) -.0113(15) .0067(14)
C9 .0513(15) .0525(12) .0654(14) -.0075(13) -.0028(13) .0039(12)
C10 .0478(14) .0597(14) .0796(15) .0027(13) -.0035(14) -.0035(12)
C11 .103(2) .0722(18) .0757(18) -.0236(18) .0229(18) -.0136(15)
O1A .102(7) .062(5) .045(5) -.027(5) .005(5) -.002(3)
C1A .049(9) .023(5) .055(10) -.013(6) -.006(7) .014(5)
O2A .143(10) .105(7) .048(5) -.056(7) .005(5) .000(4)
O1B .098(5) .054(4) .132(8) -.021(4) -.057(6) .012(3)
C1B .083(12) .093(12) .071(11) .004(10) .003(9) -.020(8)
O2B .140(9) .074(4) .109(6) -.041(5) -.047(6) .028(4)
C12A .088(7) .104(8) .071(5) -.027(5) .021(4) -.010(5)
C13A .185(10) .147(7) .197(9) -.059(7) -.046(7) .091(7)
C12B .140(14) .085(8) .148(11) -.041(10) .031(10) .021(7)
C13B .185(9) .162(7) .141(7) -.052(7) .058(7) .021(6)

loop_
_atom_type_symbol
_atom_type_description
_atom_type_scat_dispersion_real
_atom_type_scat_dispersion_imag
_atom_type_scat_source
C C .0033 .0016 'International Tables Vol C Tables 4.2.6.8 and 6.1.1.4'
H H .0000 .0000 'International Tables Vol C Tables 4.2.6.8 and 6.1.1.4'
N N .0061 .0033 'International Tables Vol C Tables 4.2.6.8 and 6.1.1.4'
O O .0106 .0060 'International Tables Vol C Tables 4.2.6.8 and 6.1.1.4'

loop_
_geom_angle_atom_site_label_1
_geom_angle_atom_site_label_2
_geom_angle_atom_site_label_3
_geom_angle
_geom_angle_publ_flag
C2 N1 C3 122.8(2) yes
C2 N1 C10 124.3(2) yes
C3 N1 C10 112.6(2) yes
N1 C2 C11 112.9(2) yes
O3 C3 N1 123.9(2) yes
O3 C3 C4 128.5(2) yes
N1 C3 C4 107.5(2) yes
C3 C4 C5 130.5(2) yes
C3 C4 C9 108.0(2) yes
C5 C4 C9 121.6(2) no
C4 C5 C6 117.5(3) no
C5 C6 C7 120.8(3) no
C6 C7 C8 121.6(3) no
C7 C8 C9 118.0(3) no
C4 C9 C8 120.5(2) no
C4 C9 C10 109.5(2) yes
C8 C9 C10 129.9(2) yes
N1 C10 C9 102.30(19) no
C2 C11 C12A 120.1(5) no
C2 C11 C12B 104.7(5) no
O1A C1A O2A 123.3(13) no
O1A C1A C2 112.9(12) no
O2A C1A C2 122.5(14) no
N1 C2 C1A 110.1(7) no
C1A C2 C11 111.4(8) no
C11 C12A C13A 109.3(9) no
O1B C1B O2B 120.8(14) no
O1B C1B C2 113.9(14) no
O2B C1B C2 124.7(16) no
N1 C2 C1B 110.5(8) no
C1B C2 C11 110.8(9) no
C11 C12B C13B 105.4(10) no

loop_
_geom_bond_atom_site_label_1
_geom_bond_atom_site_label_2
_geom_bond_site_symmetry_2
_geom_bond_distance
_geom_bond_publ_flag
O3 C3 . 1.243(3) yes
N1 C3 . 1.343(3) yes
N1 C2 . 1.444(3) yes
N1 C10 . 1.461(3) yes
C2 C11 . 1.516(4) yes
C3 C4 . 1.467(3) yes
C4 C5 . 1.384(3) no
C4 C9 . 1.384(4) no
C5 C6 . 1.378(4) no
C6 C7 . 1.384(4) no
C7 C8 . 1.372(4) no
C8 C9 . 1.379(3) no
C9 C10 . 1.490(3) yes
C11 C12A . 1.484(14) no
C11 C12B . 1.613(16) no
O1A C1A . 1.288(16) no
C1A O2A . 1.160(17) no
C1A C2 . 1.555(11) no
O1B C1B . 1.322(18) no
C1B O2B . 1.242(17) no
C1B C2 . 1.463(15) no
C12A C13A . 1.526(10) no
C12B C13B . 1.530(10) no

loop_
_geom_hbond_atom_site_label_D
_geom_hbond_atom_site_label_H
_geom_hbond_atom_site_label_A
_geom_hbond_site_symmetry_A
_geom_hbond_distance_DH
_geom_hbond_distance_HA
_geom_hbond_distance_DA
_geom_hbond_angle_DHA
_geom_hbond_publ_flag
O1A H1A O3 3_645 1.06 1.54 2.582(13) 165 yes
O1B H1B O3 3_645 .98 1.74 2.640(12) 152 yes
C7 H7 O2A 2_556 .93 2.49 3.231(11) 136 yes
C7 H7 O2B 2_556 .93 2.66 3.49(2) 149 yes
C8 H8 Cg1 2_556 .93 2.74 3.466(3) 136 yes
C10 H10A O3 1_655 .97 2.49 3.335(3) 146 yes

loop_
_geom_torsion_atom_site_label_1
_geom_torsion_atom_site_label_2
_geom_torsion_atom_site_label_3
_geom_torsion_atom_site_label_4
_geom_torsion
_geom_torsion_publ_flag
C3 N1 C2 C11 139.4(2) no
C10 N1 C2 C11 -46.6(3) no
C2 N1 C3 O3 -3.6(3) no
C10 N1 C3 O3 -178.2(2) no
C2 N1 C3 C4 175.2(2) no
C10 N1 C3 C4 .6(2) no
O3 C3 C4 C5 .1(4) no
N1 C3 C4 C5 -178.6(2) no
O3 C3 C4 C9 178.9(2) no
N1 C3 C4 C9 .2(2) no
C9 C4 C5 C6 .1(3) no
C3 C4 C5 C6 178.8(2) no
C4 C5 C6 C7 .8(4) no
C5 C6 C7 C8 -.6(4) no
C6 C7 C8 C9 -.6(4) no
C7 C8 C9 C4 1.5(4) no
C7 C8 C9 C10 -177.6(2) no
C5 C4 C9 C8 -1.3(3) no
C3 C4 C9 C8 179.8(2) no
C5 C4 C9 C10 178.0(2) no
C3 C4 C9 C10 -.9(2) no
C3 N1 C10 C9 -1.1(2) no
C2 N1 C10 C9 -175.6(2) no
C8 C9 C10 N1 -179.6(2) no
C4 C9 C10 N1 1.2(2) no
O2B C1B C2 N1 -30(3) no
O1B C1B C2 N1 159.2(15) no
O2B C1B C2 C11 96(2) no
O1B C1B C2 C11 -75(2) no
O2A C1A C2 N1 7(3) no
O1A C1A C2 N1 174.0(15) no
O2A C1A C2 C11 133(2) no
O1A C1A C2 C11 -59.9(18) no
N1 C2 C11 C12A -54.3(6) no
C1A C2 C11 C12A -178.8(9) no
N1 C2 C11 C12B -70.3(9) no
C1B C2 C11 C12B 165.0(13) no
C2 C11 C12A C13A -68.7(11) no
C12B C11 C12A C13A -21(2) no
C2 C11 C12B C13B -176.9(10) no
C3 N1 C2 C1A -95.3(9) yes
C10 N1 C2 C1A 78.6(9) no
C3 N1 C2 C1B -95.8(11) yes
C10 N1 C2 C1B 78.1(11) no
